data_4509007
loop_
_publ_author_name
'Guo, Hua-Dong'
'Guo, Xian-Min'
'Batten, Stuart R.'
'Song, Jiang-Feng'
'Song, Shu-Yan'
'Dang, Song'
'Zheng, Guo-Li'
'Tang, Jin-Kui'
'Zhang, Hong-Jie'

_publ_section_title
;
 Hydrothermal Synthesis, Structures, and Luminescent Properties of Seven
 d10Metal&#x2212;Organic Frameworks Based on
 9,9-Dipropylfluorene-2,7-Dicarboxylic Acid (H2DFDA)
;
_journal_issue 3
_journal_name_full 'Crystal Growth &amp; Design'
_journal_page_first 1394
_journal_paper_doi 10.1021/cg8006469
_journal_volume 9
_journal_year 2009
_chemical_formula_moiety 'C31 H28 N2 O4 Zn'
_chemical_formula_sum 'C31 H28 N2 O4 Zn'
_chemical_formula_weight 557.92
_chemical_melting_point ?
_chemical_name_systematic
;
 ?
;
_space_group_IT_number 9
_symmetry_cell_setting monoclinic
_symmetry_space_group_name_Hall 'C -2yc'
_symmetry_space_group_name_H-M 'C 1 c 1'
_atom_sites_solution_hydrogens geom
_atom_sites_solution_primary direct
_atom_sites_solution_secondary difmap
_audit_creation_method SHELXL-97
_cell_angle_alpha 90.000(5)
_cell_angle_beta 103.309(5)
_cell_angle_gamma 90.000(5)
_cell_formula_units_Z 4
_cell_length_a 27.347(5)
_cell_length_b 8.637(5)
_cell_length_c 10.972(5)
_cell_measurement_reflns_used 3331
_cell_measurement_temperature 298(2)
_cell_measurement_theta_max 25.71
_cell_measurement_theta_min 1.53
_cell_volume 2521.9(19)
_computing_cell_refinement 'Bruker SMART'
_computing_data_collection 'Bruker SMART'
_computing_data_reduction 'Bruker SAINT'
_computing_molecular_graphics SHELXP-97
_computing_publication_material SHELXTL
_computing_structure_refinement 'SHELXL-97 (Sheldrick, 1997)'
_computing_structure_solution 'SHELXS-97 (Sheldrick, 1990)'
_diffrn_ambient_temperature 298(2)
_diffrn_detector_area_resol_mean 9.00cm
_diffrn_measured_fraction_theta_full 0.997
_diffrn_measured_fraction_theta_max 0.997
_diffrn_measurement_device_type 'CCD area detector'
_diffrn_measurement_method 'phi and omega scans'
_diffrn_radiation_monochromator graphite
_diffrn_radiation_source 'fine-focus sealed tube'
_diffrn_radiation_type MoK\a
_diffrn_radiation_wavelength 0.71069
_diffrn_reflns_av_R_equivalents 0.0323
_diffrn_reflns_av_sigmaI/netI 0.0483
_diffrn_reflns_limit_h_max 29
_diffrn_reflns_limit_h_min -33
_diffrn_reflns_limit_k_max 10
_diffrn_reflns_limit_k_min -10
_diffrn_reflns_limit_l_max 11
_diffrn_reflns_limit_l_min -13
_diffrn_reflns_number 6686
_diffrn_reflns_theta_full 25.71
_diffrn_reflns_theta_max 25.71
_diffrn_reflns_theta_min 1.53
_diffrn_standards_decay_% none
_diffrn_standards_interval_count none
_diffrn_standards_interval_time none
_diffrn_standards_number none
_exptl_absorpt_coefficient_mu 1.016
_exptl_absorpt_correction_T_max 0.7342
_exptl_absorpt_correction_T_min 0.6913
_exptl_absorpt_correction_type empirical
_exptl_absorpt_process_details SADABS
_exptl_crystal_colour colourless
_exptl_crystal_density_diffrn 1.469
_exptl_crystal_density_meas ?
_exptl_crystal_density_method 'not measured'
_exptl_crystal_description block
_exptl_crystal_F_000 1160
_exptl_crystal_size_max 0.38
_exptl_crystal_size_mid 0.35
_exptl_crystal_size_min 0.30
_refine_diff_density_max 1.302
_refine_diff_density_min -0.886
_refine_diff_density_rms 0.108
_refine_ls_abs_structure_details 'Flack H D (1983), Acta Cryst. A39, 876-881'
_refine_ls_abs_structure_Flack 0.000(4)
_refine_ls_extinction_method none
_refine_ls_goodness_of_fit_ref 0.984
_refine_ls_hydrogen_treatment constr
_refine_ls_matrix_type full
_refine_ls_number_parameters 313
_refine_ls_number_reflns 3331
_refine_ls_number_restraints 2
_refine_ls_restrained_S_all 0.984
_refine_ls_R_factor_all 0.0756
_refine_ls_R_factor_gt 0.0661
_refine_ls_shift/su_max 0.004
_refine_ls_shift/su_mean 0.000
_refine_ls_structure_factor_coef Fsqd
_refine_ls_weighting_details 'calc w=1/[\s^2^(Fo^2^)+(0.0941P)^2^+12.3762P] where P=(Fo^2^+2Fc^2^)/3'
_refine_ls_weighting_scheme calc
_refine_ls_wR_factor_gt 0.1579
_refine_ls_wR_factor_ref 0.1660
_reflns_number_gt 2896
_reflns_number_total 3331
_reflns_threshold_expression >2sigma(I)
_cod_data_source_file cg8006469sup1.cif
_cod_data_source_block compound7
_cod_depositor_comments
;
The following automatic conversions were performed:

'_chemical_melting_point' value 'not measured' was changed to '?' -
the value is undefined or not given.

Automatic conversion script
Id: cif_fix_values 1891 2012-01-12 08:04:46Z andrius 

The following automatic conversions were performed:

'_exptl_crystal_density_meas' value 'none' was changed to '?' - the
value is perceived as not measured.

Automatic conversion script
Id: cif_fix_values 3008 2015-01-20 13:52:24Z robertas 
;
_cod_original_sg_symbol_H-M cc
_cod_database_code 4509007

loop_
_symmetry_equiv_pos_as_xyz
'x, y, z'
'x, -y, z+1/2'
'x+1/2, y+1/2, z'
'x+1/2, -y+1/2, z+1/2'

loop_
_atom_site_label
_atom_site_type_symbol
_atom_site_fract_x
_atom_site_fract_y
_atom_site_fract_z
_atom_site_U_iso_or_equiv
_atom_site_adp_type
_atom_site_occupancy
_atom_site_symmetry_multiplicity
_atom_site_calc_flag
Zn1 Zn 0.34241(4) 0.37883(8) 0.16607(8) 0.0317(3) Uani 1 1 d
O1 O 0.2627(3) 0.3988(7) -0.0324(7) 0.0485(17) Uani 1 1 d
O2 O 0.2885(2) 0.5318(7) 0.1431(6) 0.0396(15) Uani 1 1 d
O3 O -0.0914(2) 0.9659(7) -0.3610(6) 0.0417(15) Uani 1 1 d
O4 O -0.1013(2) 1.0626(8) -0.1838(6) 0.0407(14) Uani 1 1 d
N1 N 0.3078(3) 0.1986(9) 0.2440(8) 0.0317(17) Uani 1 1 d
N2 N 0.3667(3) 0.1848(10) 0.0859(8) 0.0352(19) Uani 1 1 d
C1 C 0.1724(3) 0.5765(9) -0.0906(8) 0.0306(18) Uani 1 1 d
H1 H 0.1797 0.5178 -0.1553 0.080 Uiso 1 1 calc
C2 C 0.2065(3) 0.5833(11) 0.0266(9) 0.0246(19) Uani 1 1 d
C3 C 0.1956(3) 0.6665(9) 0.1250(8) 0.0292(19) Uani 1 1 d
H3 H 0.2188 0.6717 0.2016 0.080 Uiso 1 1 calc
C4 C 0.1494(3) 0.7425(8) 0.1075(7) 0.0288(16) Uani 1 1 d
H4 H 0.1406 0.7932 0.1741 0.080 Uiso 1 1 calc
C5 C 0.0374(3) 0.8958(9) 0.0122(8) 0.0327(18) Uani 1 1 d
H5 H 0.0487 0.9148 0.0974 0.080 Uiso 1 1 calc
C6 C -0.0091(3) 0.9505(9) -0.0508(8) 0.0336(18) Uani 1 1 d
H6 H -0.0286 1.0081 -0.0081 0.080 Uiso 1 1 calc
C7 C -0.0266(4) 0.9205(13) -0.1757(10) 0.032(2) Uani 1 1 d
C8 C 0.0022(3) 0.8333(11) -0.2448(8) 0.0294(19) Uani 1 1 d
H8 H -0.0098 0.8135 -0.3297 0.080 Uiso 1 1 calc
C9 C 0.0852(4) 0.6737(17) -0.2253(11) 0.0725(19) Uani 1 1 d
C10 C 0.1275(3) 0.6597(11) -0.1081(8) 0.0278(19) Uani 1 1 d
C11 C 0.1166(3) 0.7418(9) -0.0098(8) 0.0266(18) Uani 1 1 d
C12 C 0.0666(3) 0.8145(10) -0.0496(9) 0.029(2) Uani 1 1 d
C13 C 0.0495(3) 0.7781(9) -0.1792(8) 0.0287(19) Uani 1 1 d
C14 C 0.2559(3) 0.4965(11) 0.0435(10) 0.035(2) Uani 1 1 d
C15 C -0.0762(3) 0.9874(11) -0.2467(9) 0.032(2) Uani 1 1 d
C16 C 0.1045(4) 0.7619(17) -0.3326(10) 0.0725(19) Uani 1 1 d
H16A H 0.0764 0.7601 -0.4050 0.080 Uiso 1 1 calc
H16B H 0.1083 0.8691 -0.3056 0.080 Uiso 1 1 calc
C17 C 0.1433(4) 0.7321(17) -0.3756(11) 0.0725(19) Uani 1 1 d
H17A H 0.1387 0.6306 -0.4144 0.080 Uiso 1 1 calc
H17B H 0.1721 0.7253 -0.3051 0.080 Uiso 1 1 calc
C18 C 0.1564(4) 0.8442(18) -0.4696(11) 0.0725(19) Uani 1 1 d
H18A H 0.1868 0.8113 -0.4913 0.080 Uiso 1 1 calc
H18B H 0.1610 0.9459 -0.4335 0.080 Uiso 1 1 calc
H18C H 0.1296 0.8463 -0.5435 0.080 Uiso 1 1 calc
C19 C 0.0607(4) 0.5179(13) -0.2686(11) 0.0628(17) Uani 1 1 d
H19A H 0.0857 0.4497 -0.2898 0.080 Uiso 1 1 calc
H19B H 0.0345 0.5336 -0.3438 0.080 Uiso 1 1 calc
C20 C 0.0379(5) 0.4391(13) -0.1685(11) 0.0628(17) Uani 1 1 d
H20A H 0.0652 0.4080 -0.0997 0.080 Uiso 1 1 calc
H20B H 0.0181 0.5155 -0.1362 0.080 Uiso 1 1 calc
C21 C 0.0066(5) 0.3063(13) -0.2081(11) 0.0628(17) Uani 1 1 d
H21A H -0.0057 0.2674 -0.1389 0.080 Uiso 1 1 calc
H21B H 0.0259 0.2273 -0.2370 0.080 Uiso 1 1 calc
H21C H -0.0212 0.3353 -0.2748 0.080 Uiso 1 1 calc
C22 C 0.2769(4) 0.2181(11) 0.3232(10) 0.042(2) Uani 1 1 d
H22 H 0.2694 0.3182 0.3445 0.080 Uiso 1 1 calc
C23 C 0.2566(4) 0.0986(12) 0.3721(10) 0.042(2) Uani 1 1 d
H23 H 0.2361 0.1163 0.4277 0.080 Uiso 1 1 calc
C24 C 0.2663(4) -0.0532(12) 0.3389(11) 0.047(3) Uani 1 1 d
H24 H 0.2522 -0.1372 0.3714 0.080 Uiso 1 1 calc
C25 C 0.2971(3) -0.0753(10) 0.2574(10) 0.037(2) Uani 1 1 d
H25 H 0.3040 -0.1749 0.2338 0.080 Uiso 1 1 calc
C26 C 0.3178(3) 0.0522(12) 0.2106(9) 0.034(2) Uani 1 1 d
C27 C 0.3530(3) 0.0503(11) 0.1241(9) 0.037(2) Uani 1 1 d
C28 C 0.3691(4) -0.0918(13) 0.0860(10) 0.048(3) Uani 1 1 d
H28 H 0.3595 -0.1860 0.1143 0.080 Uiso 1 1 calc
C29 C 0.4012(4) -0.0823(17) 0.0014(12) 0.063(4) Uani 1 1 d
H29 H 0.4136 -0.1727 -0.0265 0.080 Uiso 1 1 calc
C30 C 0.4141(4) 0.0562(17) -0.0390(12) 0.060(3) Uani 1 1 d
H30 H 0.4344 0.0613 -0.0963 0.080 Uiso 1 1 calc
C31 C 0.3967(4) 0.1907(14) 0.0056(10) 0.047(3) Uani 1 1 d
H31 H 0.4060 0.2863 -0.0209 0.080 Uiso 1 1 calc

loop_
_atom_site_aniso_label
_atom_site_aniso_U_11
_atom_site_aniso_U_22
_atom_site_aniso_U_33
_atom_site_aniso_U_23
_atom_site_aniso_U_13
_atom_site_aniso_U_12
Zn1 0.0174(4) 0.0338(4) 0.0405(5) 0.0030(5) -0.0006(3) -0.0002(5)
O1 0.044(4) 0.053(4) 0.049(4) -0.002(3) 0.013(3) 0.018(3)
O2 0.016(3) 0.037(3) 0.059(4) 0.005(3) -0.004(3) 0.007(2)
O3 0.028(3) 0.057(4) 0.038(4) 0.003(3) 0.005(3) 0.007(3)
O4 0.024(3) 0.051(3) 0.043(4) -0.006(3) 0.000(3) 0.012(3)
N1 0.024(4) 0.037(4) 0.034(4) 0.002(3) 0.005(3) -0.001(3)
N2 0.021(4) 0.050(5) 0.029(4) -0.002(4) -0.006(3) 0.002(3)
C1 0.025(4) 0.030(4) 0.038(5) 0.004(3) 0.010(4) 0.003(3)
C2 0.016(4) 0.029(4) 0.028(5) 0.009(4) 0.005(3) -0.002(3)
C3 0.019(4) 0.024(4) 0.042(5) 0.009(4) 0.001(4) -0.006(3)
C4 0.024(4) 0.028(4) 0.030(4) -0.002(3) -0.005(3) -0.006(3)
C5 0.027(4) 0.035(4) 0.033(5) -0.007(4) 0.000(4) -0.004(3)
C6 0.027(5) 0.035(4) 0.036(5) 0.003(4) 0.002(4) -0.002(4)
C7 0.020(5) 0.038(5) 0.037(5) 0.001(4) 0.004(4) -0.003(4)
C8 0.016(4) 0.044(4) 0.027(5) 0.010(4) 0.003(3) 0.003(3)
C9 0.029(3) 0.137(6) 0.052(3) 0.038(4) 0.011(2) 0.014(3)
C10 0.018(4) 0.047(5) 0.019(4) 0.010(4) 0.005(3) -0.001(4)
C11 0.022(4) 0.024(4) 0.033(5) 0.014(4) 0.004(3) 0.004(3)
C12 0.016(4) 0.028(4) 0.042(5) 0.008(4) 0.003(4) 0.002(3)
C13 0.022(4) 0.029(4) 0.029(4) 0.011(3) -0.006(3) 0.007(3)
C14 0.020(4) 0.039(5) 0.047(6) 0.013(4) 0.008(4) 0.001(4)
C15 0.026(4) 0.032(4) 0.038(5) 0.005(4) 0.009(4) -0.003(4)
C16 0.029(3) 0.137(6) 0.052(3) 0.038(4) 0.011(2) 0.014(3)
C17 0.029(3) 0.137(6) 0.052(3) 0.038(4) 0.011(2) 0.014(3)
C18 0.029(3) 0.137(6) 0.052(3) 0.038(4) 0.011(2) 0.014(3)
C19 0.055(4) 0.063(4) 0.064(4) -0.025(3) -0.001(3) -0.008(3)
C20 0.055(4) 0.063(4) 0.064(4) -0.025(3) -0.001(3) -0.008(3)
C21 0.055(4) 0.063(4) 0.064(4) -0.025(3) -0.001(3) -0.008(3)
C22 0.034(5) 0.037(5) 0.052(7) 0.000(4) 0.003(5) -0.001(4)
C23 0.036(6) 0.049(5) 0.037(5) 0.004(4) 0.003(4) -0.003(4)
C24 0.045(6) 0.044(5) 0.047(6) 0.010(5) -0.001(5) -0.021(5)
C25 0.029(5) 0.028(4) 0.048(6) -0.001(4) -0.004(4) -0.004(4)
C26 0.024(4) 0.045(5) 0.028(5) -0.002(4) -0.003(3) -0.005(4)
C27 0.024(5) 0.036(5) 0.043(6) -0.010(4) -0.010(4) 0.015(4)
C28 0.031(6) 0.060(6) 0.044(6) -0.014(5) -0.009(4) 0.013(5)
C29 0.033(6) 0.090(9) 0.054(7) -0.033(7) -0.013(5) 0.031(6)
C30 0.036(6) 0.081(9) 0.062(8) -0.033(7) 0.011(5) 0.004(6)
C31 0.028(5) 0.078(7) 0.035(5) -0.010(5) 0.008(4) -0.009(5)

loop_
_atom_type_symbol
_atom_type_description
_atom_type_scat_dispersion_real
_atom_type_scat_dispersion_imag
_atom_type_scat_source
C C 0.0033 0.0016 'International Tables Vol C Tables 4.2.6.8 and 6.1.1.4'
H H 0.0000 0.0000 'International Tables Vol C Tables 4.2.6.8 and 6.1.1.4'
N N 0.0061 0.0033 'International Tables Vol C Tables 4.2.6.8 and 6.1.1.4'
O O 0.0106 0.0060 'International Tables Vol C Tables 4.2.6.8 and 6.1.1.4'
Zn Zn 0.2839 1.4301 'International Tables Vol C Tables 4.2.6.8 and 6.1.1.4'

loop_
_geom_angle_atom_site_label_1
_geom_angle_atom_site_label_2
_geom_angle_atom_site_label_3
_geom_angle
_geom_angle_site_symmetry_1
_geom_angle_site_symmetry_3
O2 Zn1 O4 110.1(3) . 4_565
O2 Zn1 N2 143.1(3) . .
O4 Zn1 N2 106.6(3) 4_565 .
O2 Zn1 N1 99.0(3) . .
O4 Zn1 N1 100.5(3) 4_565 .
N2 Zn1 N1 78.0(3) . .
O2 Zn1 O3 100.3(2) . 4_565
O4 Zn1 O3 59.7(2) 4_565 4_565
N2 Zn1 O3 94.4(3) . 4_565
N1 Zn1 O3 156.2(3) . 4_565
O2 Zn1 C15 108.4(3) . 4_565
O4 Zn1 C15 30.2(3) 4_565 4_565
N2 Zn1 C15 101.1(3) . 4_565
N1 Zn1 C15 129.2(3) . 4_565
O3 Zn1 C15 29.6(3) 4_565 4_565
C14 O2 Zn1 107.9(6) . .
C15 O3 Zn1 82.8(5) . 4_464
C15 O4 Zn1 95.2(6) . 4_464
C26 N1 C22 118.8(8) . .
C26 N1 Zn1 116.1(6) . .
C22 N1 Zn1 125.0(7) . .
C27 N2 C31 120.4(10) . .
C27 N2 Zn1 115.8(7) . .
C31 N2 Zn1 123.7(8) . .
C10 C1 C2 118.7(8) . .
C10 C1 H1 120.6 . .
C2 C1 H1 120.6 . .
C3 C2 C1 121.3(8) . .
C3 C2 C14 120.3(8) . .
C1 C2 C14 118.4(8) . .
C2 C3 C4 119.1(8) . .
C2 C3 H3 120.5 . .
C4 C3 H3 120.5 . .
C11 C4 C3 119.6(7) . .
C11 C4 H4 120.2 . .
C3 C4 H4 120.2 . .
C12 C5 C6 120.5(8) . .
C12 C5 H5 119.8 . .
C6 C5 H5 119.8 . .
C7 C6 C5 120.4(8) . .
C7 C6 H6 119.8 . .
C5 C6 H6 119.8 . .
C6 C7 C8 121.5(9) . .
C6 C7 C15 120.6(9) . .
C8 C7 C15 117.8(9) . .
C13 C8 C7 117.5(8) . .
C13 C8 H8 121.3 . .
C7 C8 H8 121.3 . .
C13 C9 C10 100.9(9) . .
C13 C9 C19 111.2(8) . .
C10 C9 C19 112.7(10) . .
C13 C9 C16 108.3(10) . .
C10 C9 C16 110.2(8) . .
C19 C9 C16 112.8(11) . .
C11 C10 C1 119.8(8) . .
C11 C10 C9 111.2(9) . .
C1 C10 C9 129.0(9) . .
C10 C11 C4 121.3(7) . .
C10 C11 C12 109.8(8) . .
C4 C11 C12 128.9(8) . .
C5 C12 C13 121.1(8) . .
C5 C12 C11 133.2(9) . .
C13 C12 C11 105.7(8) . .
C8 C13 C12 119.0(8) . .
C8 C13 C9 128.5(9) . .
C12 C13 C9 112.3(8) . .
O1 C14 O2 123.9(9) . .
O1 C14 C2 121.6(9) . .
O2 C14 C2 114.4(8) . .
O3 C15 O4 122.2(8) . .
O3 C15 C7 121.0(8) . .
O4 C15 C7 116.8(9) . .
O3 C15 Zn1 67.7(5) . 4_464
O4 C15 Zn1 54.6(4) . 4_464
C7 C15 Zn1 171.1(7) . 4_464
C17 C16 C9 128.3(11) . .
C17 C16 H16A 105.2 . .
C9 C16 H16A 105.2 . .
C17 C16 H16B 105.2 . .
C9 C16 H16B 105.2 . .
H16A C16 H16B 105.9 . .
C16 C17 C18 117.8(12) . .
C16 C17 H17A 107.9 . .
C18 C17 H17A 107.9 . .
C16 C17 H17B 107.8 . .
C18 C17 H17B 107.8 . .
H17A C17 H17B 107.2 . .
C17 C18 H18A 109.5 . .
C17 C18 H18B 109.5 . .
H18A C18 H18B 109.5 . .
C17 C18 H18C 109.5 . .
H18A C18 H18C 109.5 . .
H18B C18 H18C 109.5 . .
C9 C19 C20 112.8(9) . .
C9 C19 H19A 109.0 . .
C20 C19 H19A 109.0 . .
C9 C19 H19B 109.0 . .
C20 C19 H19B 109.0 . .
H19A C19 H19B 107.8 . .
C21 C20 C19 116.6(10) . .
C21 C20 H20A 108.1 . .
C19 C20 H20A 108.1 . .
C21 C20 H20B 108.1 . .
C19 C20 H20B 108.1 . .
H20A C20 H20B 107.3 . .
C20 C21 H21A 109.5 . .
C20 C21 H21B 109.5 . .
H21A C21 H21B 109.5 . .
C20 C21 H21C 109.5 . .
H21A C21 H21C 109.5 . .
H21B C21 H21C 109.5 . .
C23 C22 N1 122.5(9) . .
C23 C22 H22 118.8 . .
N1 C22 H22 118.8 . .
C22 C23 C24 119.7(9) . .
C22 C23 H23 120.1 . .
C24 C23 H23 120.1 . .
C25 C24 C23 118.6(9) . .
C25 C24 H24 120.7 . .
C23 C24 H24 120.7 . .
C24 C25 C26 119.5(9) . .
C24 C25 H25 120.2 . .
C26 C25 H25 120.2 . .
N1 C26 C25 120.8(8) . .
N1 C26 C27 112.2(9) . .
C25 C26 C27 127.0(10) . .
N2 C27 C28 123.0(9) . .
N2 C27 C26 117.6(9) . .
C28 C27 C26 119.4(11) . .
C27 C28 C29 115.5(11) . .
C27 C28 H28 122.3 . .
C29 C28 H28 122.3 . .
C30 C29 C28 120.9(11) . .
C30 C29 H29 119.6 . .
C28 C29 H29 119.6 . .
C29 C30 C31 119.4(11) . .
C29 C30 H30 120.3 . .
C31 C30 H30 120.3 . .
N2 C31 C30 120.9(11) . .
N2 C31 H31 119.6 . .
C30 C31 H31 119.6 . .

loop_
_geom_bond_atom_site_label_1
_geom_bond_atom_site_label_2
_geom_bond_distance
_geom_bond_site_symmetry_2
Zn1 O2 1.951(6) .
Zn1 O4 2.043(6) 4_565
Zn1 N2 2.072(9) .
Zn1 N1 2.103(8) .
Zn1 O3 2.327(6) 4_565
Zn1 C15 2.495(9) 4_565
O1 C14 1.230(12) .
O2 C14 1.279(12) .
O3 C15 1.241(11) .
O3 Zn1 2.326(6) 4_464
O4 C15 1.261(10) .
O4 Zn1 2.043(6) 4_464
N1 C26 1.362(14) .
N1 C22 1.356(12) .
N2 C27 1.319(14) .
N2 C31 1.335(12) .
C1 C10 1.399(12) .
C1 C2 1.404(13) .
C1 H1 0.9300 .
C2 C3 1.384(13) .
C2 C14 1.519(12) .
C3 C4 1.399(11) .
C3 H3 0.9300 .
C4 C11 1.388(11) .
C4 H4 0.9300 .
C5 C12 1.357(12) .
C5 C6 1.383(12) .
C5 H5 0.9300 .
C6 C7 1.368(14) .
C6 H6 0.9300 .
C7 C8 1.428(13) .
C7 C15 1.513(13) .
C8 C13 1.412(11) .
C8 H8 0.9300 .
C9 C13 1.500(14) .
C9 C10 1.523(14) .
C9 C19 1.529(18) .
C9 C16 1.591(14) .
C10 C11 1.379(12) .
C11 C12 1.477(11) .
C12 C13 1.426(13) .
C15 Zn1 2.495(9) 4_464
C16 C17 1.284(13) .
C16 H16A 0.9700 .
C16 H16B 0.9700 .
C17 C18 1.516(16) .
C17 H17A 0.9699 .
C17 H17B 0.9700 .
C18 H18A 0.9600 .
C18 H18B 0.9600 .
C18 H18C 0.9600 .
C19 C20 1.542(16) .
C19 H19A 0.9700 .
C19 H19B 0.9700 .
C20 C21 1.437(15) .
C20 H20A 0.9700 .
C20 H20B 0.9700 .
C21 H21A 0.9600 .
C21 H21B 0.9600 .
C21 H21C 0.9601 .
C22 C23 1.341(15) .
C22 H22 0.9300 .
C23 C24 1.402(15) .
C23 H23 0.9300 .
C24 C25 1.376(14) .
C24 H24 0.9300 .
C25 C26 1.389(13) .
C25 H25 0.9300 .
C26 C27 1.499(11) .
C27 C28 1.401(14) .
C28 C29 1.419(17) .
C28 H28 0.9300 .
C29 C30 1.35(2) .
C29 H29 0.9300 .
C30 C31 1.386(17) .
C30 H30 0.9300 .
C31 H31 0.9300 .

loop_
_geom_torsion_atom_site_label_1
_geom_torsion_atom_site_label_2
_geom_torsion_atom_site_label_3
_geom_torsion_atom_site_label_4
_geom_torsion
_geom_torsion_site_symmetry_1
_geom_torsion_site_symmetry_4
O4 Zn1 O2 C14 175.6(5) 4_565 .
N2 Zn1 O2 C14 2.3(8) . .
N1 Zn1 O2 C14 -79.7(6) . .
O3 Zn1 O2 C14 114.2(6) 4_565 .
C15 Zn1 O2 C14 143.6(6) 4_565 .
O2 Zn1 N1 C26 144.0(6) . .
O4 Zn1 N1 C26 -103.5(6) 4_565 .
N2 Zn1 N1 C26 1.5(7) . .
O3 Zn1 N1 C26 -71.8(10) 4_565 .
C15 Zn1 N1 C26 -93.1(7) 4_565 .
O2 Zn1 N1 C22 -35.9(8) . .
O4 Zn1 N1 C22 76.6(8) 4_565 .
N2 Zn1 N1 C22 -178.4(8) . .
O3 Zn1 N1 C22 108.2(9) 4_565 .
C15 Zn1 N1 C22 87.0(8) 4_565 .
O2 Zn1 N2 C27 -92.9(8) . .
O4 Zn1 N2 C27 93.7(7) 4_565 .
N1 Zn1 N2 C27 -3.8(7) . .
O3 Zn1 N2 C27 153.4(6) 4_565 .
C15 Zn1 N2 C27 124.3(7) 4_565 .
O2 Zn1 N2 C31 90.5(9) . .
O4 Zn1 N2 C31 -82.9(8) 4_565 .
N1 Zn1 N2 C31 179.6(8) . .
O3 Zn1 N2 C31 -23.2(8) 4_565 .
C15 Zn1 N2 C31 -52.3(8) 4_565 .
C10 C1 C2 C3 1.9(13) . .
C10 C1 C2 C14 -178.2(8) . .
C1 C2 C3 C4 1.3(12) . .
C14 C2 C3 C4 -178.6(7) . .
C2 C3 C4 C11 -4.2(11) . .
C12 C5 C6 C7 1.4(13) . .
C5 C6 C7 C8 -0.3(14) . .
C5 C6 C7 C15 -176.6(8) . .
C6 C7 C8 C13 0.3(14) . .
C15 C7 C8 C13 176.8(8) . .
C2 C1 C10 C11 -2.3(12) . .
C2 C1 C10 C9 178.9(10) . .
C13 C9 C10 C11 1.1(11) . .
C19 C9 C10 C11 -117.6(10) . .
C16 C9 C10 C11 115.4(10) . .
C13 C9 C10 C1 -180.0(9) . .
C19 C9 C10 C1 61.3(13) . .
C16 C9 C10 C1 -65.7(16) . .
C1 C10 C11 C4 -0.6(12) . .
C9 C10 C11 C4 178.4(8) . .
C1 C10 C11 C12 -177.8(6) . .
C9 C10 C11 C12 1.2(12) . .
C3 C4 C11 C10 3.9(11) . .
C3 C4 C11 C12 -179.5(7) . .
C6 C5 C12 C13 -2.5(13) . .
C6 C5 C12 C11 -179.7(8) . .
C10 C11 C12 C5 174.3(8) . .
C4 C11 C12 C5 -2.6(15) . .
C10 C11 C12 C13 -3.1(11) . .
C4 C11 C12 C13 180.0(7) . .
C7 C8 C13 C12 -1.4(13) . .
C7 C8 C13 C9 174.4(9) . .
C5 C12 C13 C8 2.5(13) . .
C11 C12 C13 C8 -179.6(7) . .
C5 C12 C13 C9 -173.9(9) . .
C11 C12 C13 C9 3.9(11) . .
C10 C9 C13 C8 -179.1(9) . .
C19 C9 C13 C8 -59.4(13) . .
C16 C9 C13 C8 65.1(14) . .
C10 C9 C13 C12 -3.1(10) . .
C19 C9 C13 C12 116.6(10) . .
C16 C9 C13 C12 -118.9(9) . .
Zn1 O2 C14 O1 -10.9(11) . .
Zn1 O2 C14 C2 167.8(6) . .
C3 C2 C14 O1 165.8(8) . .
C1 C2 C14 O1 -14.0(13) . .
C3 C2 C14 O2 -12.9(12) . .
C1 C2 C14 O2 167.2(8) . .
Zn1 O3 C15 O4 3.3(8) 4_464 .
Zn1 O3 C15 C7 -178.1(8) 4_464 .
Zn1 O4 C15 O3 -3.7(9) 4_464 .
Zn1 O4 C15 C7 177.6(7) 4_464 .
C6 C7 C15 O3 177.1(9) . .
C8 C7 C15 O3 0.6(14) . .
C6 C7 C15 O4 -4.2(13) . .
C8 C7 C15 O4 179.3(8) . .
C6 C7 C15 Zn1 8(5) . 4_464
C8 C7 C15 Zn1 -168(4) . 4_464
C13 C9 C16 C17 161.7(14) . .
C10 C9 C16 C17 52(2) . .
C19 C9 C16 C17 -74.7(17) . .
C9 C16 C17 C18 -174.0(13) . .
C13 C9 C19 C20 -53.0(12) . .
C10 C9 C19 C20 59.5(12) . .
C16 C9 C19 C20 -174.9(9) . .
C9 C19 C20 C21 169.5(11) . .
C26 N1 C22 C23 1.4(14) . .
Zn1 N1 C22 C23 -178.7(8) . .
N1 C22 C23 C24 -1.5(16) . .
C22 C23 C24 C25 0.7(16) . .
C23 C24 C25 C26 0.2(15) . .
C22 N1 C26 C25 -0.5(13) . .
Zn1 N1 C26 C25 179.6(7) . .
C22 N1 C26 C27 -179.3(8) . .
Zn1 N1 C26 C27 0.7(9) . .
C24 C25 C26 N1 -0.3(14) . .
C24 C25 C26 C27 178.3(9) . .
C31 N2 C27 C28 1.3(14) . .
Zn1 N2 C27 C28 -175.4(8) . .
C31 N2 C27 C26 -177.8(8) . .
Zn1 N2 C27 C26 5.5(10) . .
N1 C26 C27 N2 -4.1(10) . .
C25 C26 C27 N2 177.1(9) . .
N1 C26 C27 C28 176.7(9) . .
C25 C26 C27 C28 -2.0(13) . .
N2 C27 C28 C29 -0.8(14) . .
C26 C27 C28 C29 178.3(8) . .
C27 C28 C29 C30 -0.8(16) . .
C28 C29 C30 C31 1.8(18) . .
C27 N2 C31 C30 -0.3(14) . .
Zn1 N2 C31 C30 176.1(8) . .
C29 C30 C31 N2 -1.3(17) . .
